data_7041252
loop_
_publ_author_name
'Zavras, Athanasios'
'White, Jonathan M.'
'O'Hair, Richard A J'

_publ_section_title
;
 An unusual co-crystal
 [(\m2-dcpm)Ag2(\m2-O2CH)(\h(2)-NO3)]2&#x00B7;[(\m2-dcpm)2Ag4(\m2-NO3)4]
 and its connection to the selective decarboxylation of formic acid in the
 gas phase.
;
_journal_issue 48
_journal_name_full 'Dalton transactions (Cambridge, England : 2003)'
_journal_page_first 19408
_journal_page_last 19415
_journal_paper_doi 10.1039/c6dt03700c
_journal_volume 45
_journal_year 2016
_chemical_formula_sum 'C76 H139 Ag6 N5 O17 P6'
_chemical_formula_weight 2227.95
_chemical_name_common ' [(?2-dcpm)Ag2(?2-O2CH)(\h2-NO3)]2.[(?2-dcpm)2Ag4(?2-NO3)4]'
_space_group_crystal_system monoclinic
_space_group_IT_number 14
_space_group_name_Hall '-P 2ybc'
_space_group_name_H-M_alt 'P 1 21/c 1'
_symmetry_space_group_name_Hall '-P 2ybc'
_symmetry_space_group_name_H-M 'P 1 21/c 1'
_atom_sites_solution_hydrogens mixed
_audit_creation_method SHELXL-2014/7
_audit_update_record
;
2016-09-22 deposited with the CCDC.
2016-11-14 downloaded from the CCDC.
;
_cell_angle_alpha 90
_cell_angle_beta 94.7980(10)
_cell_angle_gamma 90
_cell_formula_units_Z 4
_cell_length_a 24.6390(2)
_cell_length_b 16.08250(10)
_cell_length_c 23.41430(10)
_cell_measurement_reflns_used 42528
_cell_measurement_temperature 130.0(2)
_cell_measurement_theta_max 76.9470
_cell_measurement_theta_min 4.0410
_cell_volume 9245.56(10)
_computing_cell_refinement
;
CrysAlisPro, Agilent Technologies,
Version 1.171.36.28 (release 01-02-2013 CrysAlis171 .NET)
(compiled Feb  1 2013,16:14:44)
;
_computing_data_collection
;
CrysAlisPro, Agilent Technologies,
Version 1.171.36.28 (release 01-02-2013 CrysAlis171 .NET)
(compiled Feb  1 2013,16:14:44)
;
_computing_data_reduction
;
CrysAlisPro, Agilent Technologies,
Version 1.171.36.28 (release 01-02-2013 CrysAlis171 .NET)
(compiled Feb  1 2013,16:14:44)
;
_computing_structure_refinement 'SHELXL-2014/7 (Sheldrick, 2014)'
_diffrn_ambient_temperature 130.0(2)
_diffrn_measured_fraction_theta_full 1.000
_diffrn_measured_fraction_theta_max 0.992
_diffrn_measurement_device_type 'SuperNova, Dual, Cu at zero, Atlas'
_diffrn_measurement_method '\w scans'
_diffrn_radiation_monochromator mirror
_diffrn_radiation_source 'SuperNova (Cu) X-ray Source'
_diffrn_radiation_type 'Cu K\a'
_diffrn_radiation_wavelength 1.5418
_diffrn_reflns_av_R_equivalents 0.0694
_diffrn_reflns_av_unetI/netI 0.0386
_diffrn_reflns_Laue_measured_fraction_full 1.000
_diffrn_reflns_Laue_measured_fraction_max 0.992
_diffrn_reflns_limit_h_max 31
_diffrn_reflns_limit_h_min -30
_diffrn_reflns_limit_k_max 20
_diffrn_reflns_limit_k_min -20
_diffrn_reflns_limit_l_max 27
_diffrn_reflns_limit_l_min -29
_diffrn_reflns_number 99896
_diffrn_reflns_point_group_measured_fraction_full 1.000
_diffrn_reflns_point_group_measured_fraction_max 0.992
_diffrn_reflns_theta_full 67.684
_diffrn_reflns_theta_max 77.202
_diffrn_reflns_theta_min 3.285
_exptl_absorpt_coefficient_mu 11.484
_exptl_absorpt_correction_T_max 0.560
_exptl_absorpt_correction_T_min 0.100
_exptl_absorpt_correction_type gaussian
_exptl_absorpt_process_details
;
CrysAlisPro, Agilent Technologies,
Version 1.171.36.28 (release 01-02-2013 CrysAlis171 .NET)
(compiled Feb  1 2013,16:14:44)
Numerical absorption correction based on gaussian integration over
            a multifaceted crystal model
;
_exptl_crystal_colour orange
_exptl_crystal_density_diffrn 1.601
_exptl_crystal_description rod
_exptl_crystal_F_000 4552
_exptl_crystal_size_max 0.4939
_exptl_crystal_size_mid 0.0728
_exptl_crystal_size_min 0.0600
_refine_diff_density_max 1.873
_refine_diff_density_min -1.681
_refine_diff_density_rms 0.123
_refine_ls_extinction_method none
_refine_ls_goodness_of_fit_ref 1.039
_refine_ls_hydrogen_treatment mixed
_refine_ls_matrix_type full
_refine_ls_number_parameters 995
_refine_ls_number_reflns 19442
_refine_ls_number_restraints 0
_refine_ls_restrained_S_all 1.039
_refine_ls_R_factor_all 0.0506
_refine_ls_R_factor_gt 0.0449
_refine_ls_shift/su_max 0.001
_refine_ls_shift/su_mean 0.000
_refine_ls_structure_factor_coef Fsqd
_refine_ls_weighting_details 'w=1/[\s^2^(Fo^2^)+(0.0680P)^2^+15.7699P] where P=(Fo^2^+2Fc^2^)/3'
_refine_ls_weighting_scheme calc
_refine_ls_wR_factor_gt 0.1177
_refine_ls_wR_factor_ref 0.1226
_reflns_Friedel_coverage 0.000
_reflns_number_gt 17121
_reflns_number_total 19442
_reflns_threshold_expression 'I > 2\s(I)'
_cod_data_source_file c6dt03700c2.cif
_cod_data_source_block shelx
_cod_depositor_comments 'Adding full bibliography for 7041252.cif.'
_cod_database_code 7041252
_shelx_shelxl_version_number 2014/7
_chemical_oxdiff_usercomment 'Arthur's silver formate DCBM'
_shelx_space_group_comment
;
The symmetry employed for this shelxl refinement is uniquely defined
by the following loop, which should always be used as a source of
symmetry information in preference to the above space-group names.
They are only intended as comments.
;

loop_
_space_group_symop_operation_xyz
'x, y, z'
'-x, y+1/2, -z+1/2'
'-x, -y, -z'
'x, -y-1/2, z-1/2'

loop_
_atom_site_label
_atom_site_type_symbol
_atom_site_fract_x
_atom_site_fract_y
_atom_site_fract_z
_atom_site_U_iso_or_equiv
_atom_site_adp_type
_atom_site_occupancy
_atom_site_site_symmetry_order
_atom_site_calc_flag
_atom_site_refinement_flags_posn
_atom_site_refinement_flags_adp
C1 C 0.20303(15) -0.5269(2) 0.46051(16) 0.0248(7) Uani 1 1 d . .
H1 H 0.2373 -0.5048 0.4485 0.030 Uiso 1 1 calc R U
C2 C 0.18711(17) -0.6046(3) 0.42499(16) 0.0304(8) Uani 1 1 d . .
H2A H 0.1511 -0.6227 0.4334 0.036 Uiso 1 1 calc R U
H2B H 0.1857 -0.5909 0.3846 0.036 Uiso 1 1 calc R U
C3 C 0.22722(19) -0.6752(3) 0.43752(18) 0.0350(9) Uani 1 1 d . .
H3A H 0.2623 -0.6595 0.4250 0.042 Uiso 1 1 calc R U
H3B H 0.2146 -0.7240 0.4160 0.042 Uiso 1 1 calc R U
C4 C 0.2337(2) -0.6965(3) 0.50093(19) 0.0381(9) Uani 1 1 d . .
H4A H 0.2608 -0.7400 0.5077 0.046 Uiso 1 1 calc R U
H4B H 0.1994 -0.7169 0.5129 0.046 Uiso 1 1 calc R U
C5 C 0.2513(2) -0.6198(3) 0.53589(19) 0.0396(10) Uani 1 1 d . .
H5A H 0.2870 -0.6020 0.5259 0.048 Uiso 1 1 calc R U
H5B H 0.2542 -0.6337 0.5763 0.048 Uiso 1 1 calc R U
C6 C 0.21055(18) -0.5486(3) 0.52473(17) 0.0322(8) Uani 1 1 d . .
H6A H 0.2234 -0.5000 0.5463 0.039 Uiso 1 1 calc R U
H6B H 0.1757 -0.5647 0.5379 0.039 Uiso 1 1 calc R U
C7 C 0.17432(19) -0.3527(3) 0.48750(19) 0.0355(9) Uani 1 1 d . .
H7 H 0.1760 -0.3656 0.5285 0.043 Uiso 1 1 calc R U
C8 C 0.23147(19) -0.3249(3) 0.4743(2) 0.0390(9) Uani 1 1 d . .
H8A H 0.2573 -0.3689 0.4847 0.047 Uiso 1 1 calc R U
H8B H 0.2318 -0.3148 0.4335 0.047 Uiso 1 1 calc R U
C9 C 0.2489(3) -0.2458(4) 0.5071(3) 0.0626(16) Uani 1 1 d . .
H9A H 0.2528 -0.2578 0.5478 0.075 Uiso 1 1 calc R U
H9B H 0.2842 -0.2282 0.4959 0.075 Uiso 1 1 calc R U
C10 C 0.2092(3) -0.1770(4) 0.4961(3) 0.0638(17) Uani 1 1 d . .
H10A H 0.2075 -0.1613 0.4559 0.077 Uiso 1 1 calc R U
H10B H 0.2209 -0.1289 0.5189 0.077 Uiso 1 1 calc R U
C11 C 0.1520(3) -0.2052(4) 0.5117(3) 0.0648(16) Uani 1 1 d . .
H11A H 0.1532 -0.2176 0.5524 0.078 Uiso 1 1 calc R U
H11B H 0.1258 -0.1610 0.5033 0.078 Uiso 1 1 calc R U
C12 C 0.1347(2) -0.2825(3) 0.4771(3) 0.0518(12) Uani 1 1 d . .
H12A H 0.0991 -0.3003 0.4871 0.062 Uiso 1 1 calc R U
H12B H 0.1317 -0.2687 0.4366 0.062 Uiso 1 1 calc R U
C13 C 0.14800(15) -0.4182(3) 0.37224(17) 0.0291(8) Uani 1 1 d . .
H13A H 0.1557 -0.3593 0.3692 0.035 Uiso 1 1 calc R U
H13B H 0.1763 -0.4485 0.3546 0.035 Uiso 1 1 calc R U
C14 C 0.03381(16) -0.3687(3) 0.36477(16) 0.0289(8) Uani 1 1 d . .
H14 H 0.0441 -0.3688 0.4061 0.035 Uiso 1 1 calc R U
C15 C -0.02550(16) -0.4002(3) 0.35736(18) 0.0339(8) Uani 1 1 d . .
H15A H -0.0380 -0.4008 0.3170 0.041 Uiso 1 1 calc R U
H15B H -0.0270 -0.4567 0.3717 0.041 Uiso 1 1 calc R U
C16 C -0.06305(19) -0.3447(4) 0.3897(2) 0.0448(11) Uani 1 1 d . .
H16A H -0.1004 -0.3632 0.3819 0.054 Uiso 1 1 calc R U
H16B H -0.0535 -0.3497 0.4305 0.054 Uiso 1 1 calc R U
C17 C -0.0587(2) -0.2544(4) 0.3721(2) 0.0477(12) Uani 1 1 d . .
H17A H -0.0809 -0.2205 0.3952 0.057 Uiso 1 1 calc R U
H17B H -0.0726 -0.2483 0.3323 0.057 Uiso 1 1 calc R U
C18 C 0.0000(2) -0.2236(3) 0.3793(2) 0.0453(11) Uani 1 1 d . .
H18A H 0.0128 -0.2245 0.4197 0.054 Uiso 1 1 calc R U
H18B H 0.0015 -0.1666 0.3660 0.054 Uiso 1 1 calc R U
C19 C 0.03713(19) -0.2778(3) 0.3458(2) 0.0378(9) Uani 1 1 d . .
H19A H 0.0744 -0.2583 0.3522 0.045 Uiso 1 1 calc R U
H19B H 0.0262 -0.2735 0.3051 0.045 Uiso 1 1 calc R U
C20 C 0.09031(17) -0.4016(3) 0.26038(17) 0.0322(8) Uani 1 1 d . .
H20 H 0.0997 -0.3425 0.2634 0.039 Uiso 1 1 calc R U
C21 C 0.1370(2) -0.4469(3) 0.2343(2) 0.0406(10) Uani 1 1 d . .
H21A H 0.1301 -0.5063 0.2339 0.049 Uiso 1 1 calc R U
H21B H 0.1708 -0.4369 0.2577 0.049 Uiso 1 1 calc R U
C22 C 0.1426(2) -0.4162(4) 0.1729(2) 0.0500(12) Uani 1 1 d . .
H22A H 0.1540 -0.3584 0.1741 0.060 Uiso 1 1 calc R U
H22B H 0.1706 -0.4483 0.1562 0.060 Uiso 1 1 calc R U
C23 C 0.0897(3) -0.4240(4) 0.1353(2) 0.0602(16) Uani 1 1 d . .
H23A H 0.0799 -0.4822 0.1310 0.072 Uiso 1 1 calc R U
H23B H 0.0944 -0.4016 0.0976 0.072 Uiso 1 1 calc R U
C24 C 0.0446(2) -0.3771(5) 0.1618(2) 0.0617(17) Uani 1 1 d . .
H24A H 0.0108 -0.3836 0.1379 0.074 Uiso 1 1 calc R U
H24B H 0.0534 -0.3184 0.1638 0.074 Uiso 1 1 calc R U
C25 C 0.0370(2) -0.4096(4) 0.2222(2) 0.0490(12) Uani 1 1 d . .
H25A H 0.0086 -0.3780 0.2387 0.059 Uiso 1 1 calc R U
H25B H 0.0258 -0.4674 0.2201 0.059 Uiso 1 1 calc R U
C26 C -0.0079(3) -0.6483(4) 0.4447(3) 0.0588(16) Uani 1 1 d . .
C27 C 0.15426(17) 0.0227(3) 0.40985(18) 0.0341(9) Uani 1 1 d . .
H27 H 0.1404 -0.0327 0.4180 0.041 Uiso 1 1 calc R U
C28 C 0.1049(2) 0.0804(3) 0.40158(19) 0.0419(10) Uani 1 1 d . .
H28A H 0.0812 0.0622 0.3688 0.050 Uiso 1 1 calc R U
H28B H 0.1169 0.1366 0.3941 0.050 Uiso 1 1 calc R U
C29 C 0.0733(2) 0.0798(5) 0.4556(2) 0.0582(15) Uani 1 1 d . .
H29A H 0.0427 0.1178 0.4504 0.070 Uiso 1 1 calc R U
H29B H 0.0591 0.0245 0.4613 0.070 Uiso 1 1 calc R U
C30 C 0.1099(3) 0.1056(4) 0.5086(2) 0.0589(15) Uani 1 1 d . .
H30A H 0.1211 0.1630 0.5046 0.071 Uiso 1 1 calc R U
H30B H 0.0896 0.1017 0.5422 0.071 Uiso 1 1 calc R U
C31 C 0.1599(2) 0.0509(4) 0.5166(2) 0.0545(14) Uani 1 1 d . .
H31A H 0.1489 -0.0053 0.5255 0.065 Uiso 1 1 calc R U
H31B H 0.1835 0.0712 0.5488 0.065 Uiso 1 1 calc R U
C32 C 0.1915(2) 0.0493(3) 0.46274(19) 0.0412(10) Uani 1 1 d . .
H32A H 0.2217 0.0107 0.4685 0.049 Uiso 1 1 calc R U
H32B H 0.2062 0.1041 0.4563 0.049 Uiso 1 1 calc R U
C33 C 0.14561(16) -0.0144(2) 0.28512(18) 0.0302(8) Uani 1 1 d . .
H33 H 0.1205 0.0324 0.2774 0.036 Uiso 1 1 calc R U
C34 C 0.11237(19) -0.0921(3) 0.2967(2) 0.0431(11) Uani 1 1 d . .
H34A H 0.0896 -0.0810 0.3277 0.052 Uiso 1 1 calc R U
H34B H 0.1368 -0.1374 0.3084 0.052 Uiso 1 1 calc R U
C35 C 0.0766(2) -0.1174(4) 0.2429(3) 0.0572(15) Uani 1 1 d . .
H35A H 0.0564 -0.1673 0.2508 0.069 Uiso 1 1 calc R U
H35B H 0.0505 -0.0735 0.2328 0.069 Uiso 1 1 calc R U
C36 C 0.1106(3) -0.1335(4) 0.1928(3) 0.0603(15) Uani 1 1 d . .
H36A H 0.1355 -0.1792 0.2021 0.072 Uiso 1 1 calc R U
H36B H 0.0870 -0.1491 0.1593 0.072 Uiso 1 1 calc R U
C37 C 0.1427(2) -0.0563(3) 0.1797(2) 0.0462(11) Uani 1 1 d . .
H37A H 0.1176 -0.0121 0.1671 0.055 Uiso 1 1 calc R U
H37B H 0.1654 -0.0681 0.1488 0.055 Uiso 1 1 calc R U
C38 C 0.17825(18) -0.0277(3) 0.23213(19) 0.0364(9) Uani 1 1 d . .
H38A H 0.1960 0.0240 0.2233 0.044 Uiso 1 1 calc R U
H38B H 0.2064 -0.0689 0.2413 0.044 Uiso 1 1 calc R U
C39 C 0.21282(15) 0.1205(2) 0.33197(16) 0.0260(7) Uani 1 1 d . .
H39A H 0.2150 0.1510 0.3678 0.031 Uiso 1 1 calc R U
H39B H 0.1838 0.1453 0.3071 0.031 Uiso 1 1 calc R U
C40 C 0.26365(15) 0.2256(2) 0.25124(16) 0.0264(7) Uani 1 1 d . .
H40 H 0.2983 0.2406 0.2362 0.032 Uiso 1 1 calc R U
C41 C 0.22441(17) 0.2024(3) 0.19970(17) 0.0307(8) Uani 1 1 d . .
H41A H 0.1897 0.1858 0.2129 0.037 Uiso 1 1 calc R U
H41B H 0.2390 0.1555 0.1799 0.037 Uiso 1 1 calc R U
C42 C 0.21564(19) 0.2759(3) 0.15807(18) 0.0388(9) Uani 1 1 d . .
H42A H 0.2496 0.2886 0.1417 0.047 Uiso 1 1 calc R U
H42B H 0.1889 0.2607 0.1270 0.047 Uiso 1 1 calc R U
C43 C 0.1960(2) 0.3524(3) 0.1886(2) 0.0390(9) Uani 1 1 d . .
H43A H 0.1603 0.3415 0.2016 0.047 Uiso 1 1 calc R U
H43B H 0.1926 0.3987 0.1620 0.047 Uiso 1 1 calc R U
C44 C 0.23549(19) 0.3756(3) 0.2399(2) 0.0385(9) Uani 1 1 d . .
H44A H 0.2702 0.3915 0.2266 0.046 Uiso 1 1 calc R U
H44B H 0.2213 0.4229 0.2596 0.046 Uiso 1 1 calc R U
C45 C 0.24383(16) 0.3029(2) 0.28153(17) 0.0283(7) Uani 1 1 d . .
H45A H 0.2098 0.2905 0.2977 0.034 Uiso 1 1 calc R U
H45B H 0.2704 0.3182 0.3127 0.034 Uiso 1 1 calc R U
C46 C 0.32448(15) 0.1726(2) 0.35855(16) 0.0259(7) Uani 1 1 d . .
H46 H 0.3058 0.2151 0.3796 0.031 Uiso 1 1 calc R U
C47 C 0.34083(17) 0.1010(3) 0.39958(18) 0.0338(8) Uani 1 1 d . .
H47A H 0.3085 0.0790 0.4153 0.041 Uiso 1 1 calc R U
H47B H 0.3569 0.0567 0.3785 0.041 Uiso 1 1 calc R U
C48 C 0.3812(2) 0.1288(4) 0.4483(2) 0.0463(11) Uani 1 1 d . .
H48A H 0.3922 0.0812 0.4720 0.056 Uiso 1 1 calc R U
H48B H 0.3639 0.1686 0.4720 0.056 Uiso 1 1 calc R U
C49 C 0.43178(19) 0.1685(4) 0.4258(2) 0.0466(11) Uani 1 1 d . .
H49A H 0.4558 0.1885 0.4578 0.056 Uiso 1 1 calc R U
H49B H 0.4513 0.1272 0.4054 0.056 Uiso 1 1 calc R U
C50 C 0.41556(18) 0.2403(3) 0.3860(2) 0.0413(10) Uani 1 1 d . .
H50A H 0.4478 0.2635 0.3710 0.050 Uiso 1 1 calc R U
H50B H 0.3987 0.2836 0.4073 0.050 Uiso 1 1 calc R U
C51 C 0.37568(16) 0.2118(3) 0.33605(18) 0.0309(8) Uani 1 1 d . .
H51A H 0.3934 0.1713 0.3131 0.037 Uiso 1 1 calc R U
H51B H 0.3652 0.2590 0.3118 0.037 Uiso 1 1 calc R U
C52 C 0.42751(16) -0.2408(2) 0.11593(16) 0.0276(7) Uani 1 1 d . .
H52 H 0.4596 -0.2701 0.1041 0.033 Uiso 1 1 calc R U
C53 C 0.44412(18) -0.1520(3) 0.13503(18) 0.0335(8) Uani 1 1 d . .
H53A H 0.4135 -0.1249 0.1507 0.040 Uiso 1 1 calc R U
H53B H 0.4736 -0.1549 0.1651 0.040 Uiso 1 1 calc R U
C54 C 0.4623(2) -0.1000(3) 0.0851(2) 0.0433(11) Uani 1 1 d . .
H54A H 0.4706 -0.0439 0.0983 0.052 Uiso 1 1 calc R U
H54B H 0.4953 -0.1238 0.0720 0.052 Uiso 1 1 calc R U
C55 C 0.4183(2) -0.0973(3) 0.0356(2) 0.0479(12) Uani 1 1 d . .
H55A H 0.4315 -0.0666 0.0038 0.057 Uiso 1 1 calc R U
H55B H 0.3865 -0.0688 0.0475 0.057 Uiso 1 1 calc R U
C56 C 0.4028(2) -0.1851(3) 0.0162(2) 0.0472(12) Uani 1 1 d . .
H56A H 0.4340 -0.2116 0.0011 0.057 Uiso 1 1 calc R U
H56B H 0.3737 -0.1825 -0.0143 0.057 Uiso 1 1 calc R U
C57 C 0.38429(18) -0.2373(3) 0.06542(16) 0.0320(8) Uani 1 1 d . .
H57A H 0.3511 -0.2137 0.0781 0.038 Uiso 1 1 calc R U
H57B H 0.3762 -0.2933 0.0519 0.038 Uiso 1 1 calc R U
C58 C 0.37890(17) -0.4024(3) 0.15370(16) 0.0296(8) Uani 1 1 d . .
H58 H 0.3801 -0.4352 0.1891 0.036 Uiso 1 1 calc R U
C59 C 0.31959(18) -0.4055(3) 0.12909(19) 0.0362(9) Uani 1 1 d . .
H59A H 0.2969 -0.3767 0.1547 0.043 Uiso 1 1 calc R U
H59B H 0.3160 -0.3773 0.0923 0.043 Uiso 1 1 calc R U
C60 C 0.3003(2) -0.4952(4) 0.1215(2) 0.0493(13) Uani 1 1 d . .
H60A H 0.2633 -0.4958 0.1035 0.059 Uiso 1 1 calc R U
H60B H 0.3000 -0.5215 0.1588 0.059 Uiso 1 1 calc R U
C61 C 0.3371(2) -0.5446(3) 0.0847(2) 0.0481(12) Uani 1 1 d . .
H61A H 0.3329 -0.5236 0.0457 0.058 Uiso 1 1 calc R U
H61B H 0.3259 -0.6024 0.0838 0.058 Uiso 1 1 calc R U
C62 C 0.3974(3) -0.5392(3) 0.1071(2) 0.0512(13) Uani 1 1 d . .
H62A H 0.4028 -0.5680 0.1435 0.061 Uiso 1 1 calc R U
H62B H 0.4194 -0.5666 0.0803 0.061 Uiso 1 1 calc R U
C63 C 0.41601(18) -0.4487(3) 0.11493(19) 0.0352(9) Uani 1 1 d . .
H63A H 0.4149 -0.4215 0.0779 0.042 Uiso 1 1 calc R U
H63B H 0.4533 -0.4473 0.1319 0.042 Uiso 1 1 calc R U
C64 C 0.46256(16) -0.3165(3) 0.22530(15) 0.0279(7) Uani 1 1 d . .
H64A H 0.4764 -0.3715 0.2175 0.034 Uiso 1 1 calc R U
H64B H 0.4903 -0.2764 0.2174 0.034 Uiso 1 1 calc R U
C65 C 0.51800(14) -0.3338(2) 0.33831(15) 0.0235(7) Uani 1 1 d . .
H65 H 0.5301 -0.3880 0.3251 0.028 Uiso 1 1 calc R U
C66 C 0.55862(16) -0.2670(3) 0.32221(17) 0.0302(8) Uani 1 1 d . .
H66A H 0.5623 -0.2695 0.2813 0.036 Uiso 1 1 calc R U
H66B H 0.5445 -0.2125 0.3308 0.036 Uiso 1 1 calc R U
C67 C 0.61450(17) -0.2783(3) 0.3545(2) 0.0399(10) Uani 1 1 d . .
H67A H 0.6381 -0.2329 0.3452 0.048 Uiso 1 1 calc R U
H67B H 0.6306 -0.3298 0.3425 0.048 Uiso 1 1 calc R U
C68 C 0.61019(18) -0.2804(3) 0.4192(2) 0.0386(10) Uani 1 1 d . .
H68A H 0.6459 -0.2904 0.4387 0.046 Uiso 1 1 calc R U
H68B H 0.5974 -0.2270 0.4319 0.046 Uiso 1 1 calc R U
C69 C 0.5712(2) -0.3483(3) 0.43495(19) 0.0407(10) Uani 1 1 d . .
H69A H 0.5681 -0.3471 0.4760 0.049 Uiso 1 1 calc R U
H69B H 0.5858 -0.4020 0.4253 0.049 Uiso 1 1 calc R U
C70 C 0.51493(17) -0.3372(3) 0.40348(17) 0.0324(8) Uani 1 1 d . .
H70A H 0.4987 -0.2862 0.4162 0.039 Uiso 1 1 calc R U
H70B H 0.4917 -0.3831 0.4129 0.039 Uiso 1 1 calc R U
C71 C 0.40403(15) -0.3978(2) 0.31133(16) 0.0263(7) Uani 1 1 d . .
H71 H 0.3756 -0.3941 0.2796 0.032 Uiso 1 1 calc R U
C72 C 0.42969(18) -0.4838(3) 0.30640(19) 0.0335(8) Uani 1 1 d . .
H72A H 0.4456 -0.4882 0.2700 0.040 Uiso 1 1 calc R U
H72B H 0.4586 -0.4908 0.3367 0.040 Uiso 1 1 calc R U
C73 C 0.3875(3) -0.5524(3) 0.3106(2) 0.0519(13) Uani 1 1 d . .
H73A H 0.3604 -0.5488 0.2782 0.062 Uiso 1 1 calc R U
H73B H 0.4051 -0.6062 0.3094 0.062 Uiso 1 1 calc R U
C74 C 0.3598(3) -0.5446(4) 0.3659(3) 0.0624(16) Uani 1 1 d . .
H74A H 0.3322 -0.5875 0.3672 0.075 Uiso 1 1 calc R U
H74B H 0.3864 -0.5528 0.3983 0.075 Uiso 1 1 calc R U
C75 C 0.3335(2) -0.4599(4) 0.3703(2) 0.0569(15) Uani 1 1 d . .
H75A H 0.3173 -0.4560 0.4065 0.068 Uiso 1 1 calc R U
H75B H 0.3047 -0.4540 0.3398 0.068 Uiso 1 1 calc R U
C76 C 0.37446(18) -0.3891(3) 0.36632(18) 0.0373(9) Uani 1 1 d . .
H76A H 0.4008 -0.3904 0.3995 0.045 Uiso 1 1 calc R U
H76B H 0.3556 -0.3362 0.3661 0.045 Uiso 1 1 calc R U
N1 N 0.08552(14) -0.7409(2) 0.29430(14) 0.0295(7) Uani 1 1 d . .
N2 N 0.3684(2) -0.1175(3) 0.43531(18) 0.0501(11) Uani 1 1 d . .
N3 N 0.24717(17) -0.2554(2) 0.29828(17) 0.0406(8) Uani 1 1 d . .
N4 N 0.43535(17) -0.0190(3) 0.27893(19) 0.0424(9) Uani 1 1 d . .
N5 N 0.29943(19) -0.0590(3) 0.14245(18) 0.0474(10) Uani 1 1 d . .
O1 O -0.00373(14) -0.5826(2) 0.47473(15) 0.0428(8) Uani 1 1 d . .
O2 O 0.0160(2) -0.6670(3) 0.40340(19) 0.0655(12) Uani 1 1 d . .
O3 O 0.04560(14) -0.6967(2) 0.27634(15) 0.0446(8) Uani 1 1 d . .
O4 O 0.11727(12) -0.7127(2) 0.33442(14) 0.0385(7) Uani 1 1 d . .
O5 O 0.09388(14) -0.8091(2) 0.27249(14) 0.0411(7) Uani 1 1 d . .
O6 O 0.34472(14) -0.1409(2) 0.38738(14) 0.0455(8) Uani 1 1 d . .
O7 O 0.4202(2) -0.1272(4) 0.4395(3) 0.0944(19) Uani 1 1 d . .
O8 O 0.3418(2) -0.0859(3) 0.47037(17) 0.0734(14) Uani 1 1 d . .
O9 O 0.27848(14) -0.1947(2) 0.28778(15) 0.0422(7) Uani 1 1 d . .
O10 O 0.2508(2) -0.3192(3) 0.2710(3) 0.0861(17) Uani 1 1 d . .
O11 O 0.21604(18) -0.2452(3) 0.33620(18) 0.0592(10) Uani 1 1 d . .
O12 O 0.39175(14) -0.0596(2) 0.2850(2) 0.0549(10) Uani 1 1 d . .
O13 O 0.47933(17) -0.0500(3) 0.2964(3) 0.0773(14) Uani 1 1 d . .
O14 O 0.43101(18) 0.0487(3) 0.2557(2) 0.0622(11) Uani 1 1 d . .
O15 O 0.29763(19) -0.0900(2) 0.19153(17) 0.0553(10) Uani 1 1 d . .
O16 O 0.2879(2) -0.1013(3) 0.1001(2) 0.0904(19) Uani 1 1 d . .
O17 O 0.3146(3) 0.0140(3) 0.14044(19) 0.0820(17) Uani 1 1 d . .
P1 P 0.14966(4) -0.44725(6) 0.44871(4) 0.02357(17) Uani 1 1 d . .
P2 P 0.08153(4) -0.44096(6) 0.33316(4) 0.02524(18) Uani 1 1 d . .
P3 P 0.19373(4) 0.01246(6) 0.34667(4) 0.02544(18) Uani 1 1 d . .
P4 P 0.27748(4) 0.13527(5) 0.29869(4) 0.02219(17) Uani 1 1 d . .
P5 P 0.40120(4) -0.29690(6) 0.17664(4) 0.02289(17) Uani 1 1 d . .
P6 P 0.45047(3) -0.31009(5) 0.30152(4) 0.02116(16) Uani 1 1 d . .
Ag1 Ag 0.06582(2) -0.50169(2) 0.47012(2) 0.03294(8) Uani 1 1 d . .
Ag2 Ag 0.06023(2) -0.58287(2) 0.34362(2) 0.03413(8) Uani 1 1 d . .
Ag3 Ag 0.26533(2) -0.08400(2) 0.35789(2) 0.03307(8) Uani 1 1 d . .
Ag4 Ag 0.31544(2) 0.02256(2) 0.25311(2) 0.03388(8) Uani 1 1 d . .
Ag5 Ag 0.33375(2) -0.22255(2) 0.21918(2) 0.03483(8) Uani 1 1 d . .
Ag6 Ag 0.41392(2) -0.18507(2) 0.33027(2) 0.03870(8) Uani 1 1 d . .
H H -0.037(3) -0.695(5) 0.459(3) 0.09(3) Uiso 1 1 d . .

loop_
_atom_site_aniso_label
_atom_site_aniso_U_11
_atom_site_aniso_U_22
_atom_site_aniso_U_33
_atom_site_aniso_U_23
_atom_site_aniso_U_13
_atom_site_aniso_U_12
C1 0.0242(16) 0.0244(17) 0.0259(17) -0.0004(14) 0.0020(13) -0.0002(13)
C2 0.037(2) 0.0283(19) 0.0250(17) -0.0041(15) -0.0002(15) 0.0038(16)
C3 0.042(2) 0.0268(19) 0.036(2) -0.0057(16) 0.0024(17) 0.0071(17)
C4 0.050(3) 0.025(2) 0.037(2) 0.0013(16) -0.0031(19) 0.0045(18)
C5 0.050(3) 0.032(2) 0.034(2) -0.0008(17) -0.0108(18) 0.0036(19)
C6 0.040(2) 0.030(2) 0.0258(18) -0.0042(15) -0.0033(15) 0.0038(16)
C7 0.042(2) 0.0256(19) 0.039(2) -0.0049(16) 0.0065(17) -0.0015(17)
C8 0.040(2) 0.031(2) 0.045(2) -0.0004(18) -0.0035(18) -0.0091(17)
C9 0.069(4) 0.039(3) 0.076(4) -0.006(3) -0.019(3) -0.015(3)
C10 0.063(4) 0.042(3) 0.081(4) -0.003(3) -0.023(3) -0.006(3)
C11 0.082(4) 0.040(3) 0.070(4) -0.009(3) -0.006(3) 0.014(3)
C12 0.047(3) 0.046(3) 0.062(3) -0.003(2) 0.003(2) 0.010(2)
C13 0.0230(17) 0.032(2) 0.0322(19) 0.0073(15) 0.0045(14) 0.0010(14)
C14 0.0271(18) 0.035(2) 0.0245(17) 0.0028(15) 0.0013(14) 0.0052(15)
C15 0.0259(18) 0.043(2) 0.033(2) 0.0018(17) 0.0016(15) 0.0020(16)
C16 0.032(2) 0.064(3) 0.039(2) -0.003(2) 0.0061(18) 0.008(2)
C17 0.046(3) 0.055(3) 0.043(2) -0.006(2) 0.005(2) 0.023(2)
C18 0.052(3) 0.038(2) 0.046(3) -0.003(2) 0.003(2) 0.014(2)
C19 0.039(2) 0.032(2) 0.043(2) 0.0090(18) 0.0078(18) 0.0063(17)
C20 0.0323(19) 0.034(2) 0.0311(19) 0.0026(16) 0.0065(16) -0.0003(16)
C21 0.043(2) 0.040(2) 0.041(2) -0.0006(19) 0.0146(19) 0.0043(19)
C22 0.058(3) 0.052(3) 0.044(3) 0.000(2) 0.024(2) -0.001(2)
C23 0.075(4) 0.078(4) 0.030(2) -0.006(2) 0.016(2) -0.023(3)
C24 0.047(3) 0.104(5) 0.034(2) 0.010(3) 0.000(2) -0.012(3)
C25 0.038(2) 0.078(4) 0.031(2) 0.002(2) 0.0020(18) -0.008(2)
C26 0.066(3) 0.055(3) 0.060(3) -0.019(3) 0.030(3) -0.028(3)
C27 0.0309(19) 0.037(2) 0.036(2) 0.0044(17) 0.0123(16) 0.0002(16)
C28 0.038(2) 0.057(3) 0.031(2) 0.0028(19) 0.0058(17) 0.012(2)
C29 0.045(3) 0.090(5) 0.041(3) -0.001(3) 0.015(2) 0.017(3)
C30 0.065(4) 0.074(4) 0.040(3) -0.004(3) 0.016(2) 0.013(3)
C31 0.061(3) 0.071(4) 0.032(2) 0.005(2) 0.008(2) 0.011(3)
C32 0.042(2) 0.049(3) 0.032(2) 0.0043(19) 0.0038(18) 0.007(2)
C33 0.0254(17) 0.0251(18) 0.040(2) 0.0013(15) 0.0045(15) -0.0022(14)
C34 0.034(2) 0.039(2) 0.056(3) 0.005(2) -0.002(2) -0.0153(18)
C35 0.042(3) 0.057(3) 0.070(4) 0.008(3) -0.015(2) -0.023(2)
C36 0.064(3) 0.045(3) 0.069(4) -0.014(3) -0.020(3) -0.017(3)
C37 0.041(2) 0.048(3) 0.048(3) -0.010(2) -0.004(2) -0.002(2)
C38 0.035(2) 0.033(2) 0.041(2) -0.0077(18) 0.0044(17) -0.0067(17)
C39 0.0256(17) 0.0244(17) 0.0285(17) -0.0015(14) 0.0051(14) 0.0012(13)
C40 0.0239(16) 0.0274(18) 0.0287(18) 0.0019(14) 0.0068(14) -0.0001(14)
C41 0.0339(19) 0.031(2) 0.0266(18) -0.0018(15) 0.0012(15) 0.0031(15)
C42 0.040(2) 0.046(3) 0.030(2) 0.0089(18) 0.0027(17) 0.0037(19)
C43 0.043(2) 0.032(2) 0.042(2) 0.0104(18) -0.0016(18) 0.0058(18)
C44 0.039(2) 0.0238(19) 0.051(3) 0.0087(18) -0.0034(19) -0.0024(16)
C45 0.0329(19) 0.0199(17) 0.0316(19) -0.0008(14) -0.0010(15) 0.0001(14)
C46 0.0256(17) 0.0254(17) 0.0272(17) -0.0025(14) 0.0047(13) 0.0002(14)
C47 0.0322(19) 0.035(2) 0.034(2) 0.0075(17) 0.0051(16) -0.0053(16)
C48 0.043(2) 0.061(3) 0.034(2) 0.008(2) -0.0012(18) -0.013(2)
C49 0.034(2) 0.059(3) 0.045(3) 0.008(2) -0.0069(19) -0.013(2)
C50 0.031(2) 0.040(2) 0.051(3) 0.001(2) -0.0033(18) -0.0109(18)
C51 0.0286(18) 0.0282(19) 0.036(2) 0.0044(15) 0.0007(15) -0.0065(15)
C52 0.0290(18) 0.0268(18) 0.0262(17) 0.0019(14) -0.0022(14) 0.0019(14)
C53 0.038(2) 0.0278(19) 0.033(2) 0.0001(16) -0.0086(16) -0.0020(16)
C54 0.050(3) 0.030(2) 0.047(3) 0.0103(19) -0.008(2) -0.0093(19)
C55 0.066(3) 0.034(2) 0.042(2) 0.016(2) -0.008(2) -0.012(2)
C56 0.069(3) 0.043(3) 0.029(2) 0.0111(19) -0.004(2) -0.013(2)
C57 0.040(2) 0.031(2) 0.0232(17) 0.0028(15) -0.0030(15) -0.0056(16)
C58 0.035(2) 0.0288(19) 0.0243(17) 0.0026(14) -0.0004(15) -0.0030(15)
C59 0.032(2) 0.044(2) 0.032(2) -0.0049(17) 0.0029(16) -0.0064(17)
C60 0.056(3) 0.058(3) 0.034(2) 0.002(2) 0.003(2) -0.029(3)
C61 0.072(3) 0.032(2) 0.038(2) -0.0014(18) -0.009(2) -0.012(2)
C62 0.072(4) 0.030(2) 0.048(3) -0.003(2) -0.018(2) 0.006(2)
C63 0.038(2) 0.028(2) 0.038(2) -0.0061(16) -0.0041(17) 0.0062(16)
C64 0.0291(18) 0.034(2) 0.0207(16) 0.0012(14) 0.0016(13) 0.0032(15)
C65 0.0240(16) 0.0205(16) 0.0256(17) -0.0043(13) 0.0002(13) 0.0007(13)
C66 0.0268(18) 0.034(2) 0.0298(18) -0.0028(15) 0.0005(14) -0.0046(15)
C67 0.0260(19) 0.041(2) 0.053(3) -0.013(2) 0.0010(18) -0.0033(17)
C68 0.032(2) 0.036(2) 0.045(2) -0.0047(18) -0.0137(18) 0.0007(17)
C69 0.047(2) 0.037(2) 0.035(2) 0.0028(18) -0.0135(19) -0.0001(19)
C70 0.035(2) 0.033(2) 0.0286(19) 0.0023(16) -0.0028(15) -0.0019(16)
C71 0.0287(17) 0.0268(18) 0.0235(17) 0.0016(14) 0.0017(14) -0.0043(14)
C72 0.037(2) 0.0251(19) 0.037(2) 0.0033(16) -0.0018(17) -0.0053(16)
C73 0.067(3) 0.034(2) 0.054(3) -0.001(2) 0.002(2) -0.022(2)
C74 0.079(4) 0.049(3) 0.060(3) 0.011(3) 0.014(3) -0.034(3)
C75 0.052(3) 0.072(4) 0.050(3) 0.002(3) 0.020(2) -0.029(3)
C76 0.036(2) 0.045(2) 0.032(2) 0.0004(18) 0.0109(17) -0.0094(18)
N1 0.0291(16) 0.0302(17) 0.0293(16) -0.0054(13) 0.0023(13) 0.0026(13)
N2 0.071(3) 0.038(2) 0.040(2) 0.0009(17) -0.007(2) 0.014(2)
N3 0.047(2) 0.0292(18) 0.046(2) 0.0007(16) 0.0098(17) -0.0002(16)
N4 0.037(2) 0.034(2) 0.058(2) 0.0075(17) 0.0138(17) -0.0024(15)
N5 0.057(2) 0.040(2) 0.042(2) -0.0140(18) -0.0144(18) 0.0196(19)
O1 0.0374(16) 0.0444(18) 0.0488(18) -0.0114(14) 0.0167(14) -0.0118(14)
O2 0.092(3) 0.045(2) 0.065(2) -0.0167(19) 0.043(2) -0.023(2)
O3 0.0388(17) 0.0434(18) 0.0489(18) -0.0132(15) -0.0125(14) 0.0146(14)
O4 0.0326(15) 0.0411(17) 0.0400(16) -0.0105(13) -0.0073(12) 0.0020(12)
O5 0.0426(17) 0.0351(16) 0.0438(17) -0.0130(13) -0.0060(13) 0.0088(13)
O6 0.0452(18) 0.054(2) 0.0371(16) -0.0059(14) 0.0018(13) 0.0211(16)
O7 0.075(3) 0.085(4) 0.117(4) -0.023(3) -0.030(3) 0.021(3)
O8 0.122(4) 0.059(3) 0.041(2) -0.0004(18) 0.017(2) 0.021(3)
O9 0.0446(17) 0.0334(16) 0.0514(18) -0.0071(14) 0.0207(15) 0.0000(13)
O10 0.081(3) 0.058(3) 0.123(4) -0.046(3) 0.030(3) -0.022(2)
O11 0.070(3) 0.046(2) 0.066(2) 0.0110(18) 0.033(2) -0.0051(19)
O12 0.0298(16) 0.0315(17) 0.105(3) 0.0160(19) 0.0148(17) 0.0019(13)
O13 0.038(2) 0.069(3) 0.123(4) 0.016(3) -0.008(2) -0.003(2)
O14 0.066(3) 0.042(2) 0.084(3) 0.019(2) 0.035(2) -0.0002(18)
O15 0.083(3) 0.0303(17) 0.056(2) -0.0039(15) 0.026(2) 0.0130(17)
O16 0.103(4) 0.079(3) 0.081(3) -0.043(3) -0.038(3) 0.043(3)
O17 0.160(6) 0.039(2) 0.048(2) 0.0034(17) 0.012(3) 0.008(3)
P1 0.0208(4) 0.0230(4) 0.0270(4) 0.0008(3) 0.0023(3) 0.0005(3)
P2 0.0232(4) 0.0275(4) 0.0251(4) 0.0015(3) 0.0023(3) 0.0009(3)
P3 0.0235(4) 0.0222(4) 0.0311(5) 0.0014(3) 0.0053(3) -0.0019(3)
P4 0.0232(4) 0.0186(4) 0.0252(4) -0.0016(3) 0.0046(3) 0.0005(3)
P5 0.0244(4) 0.0238(4) 0.0202(4) 0.0004(3) 0.0003(3) 0.0033(3)
P6 0.0226(4) 0.0196(4) 0.0213(4) 0.0004(3) 0.0020(3) 0.0013(3)
Ag1 0.02404(13) 0.04081(17) 0.03470(15) 0.00755(12) 0.00685(11) -0.00122(11)
Ag2 0.03324(15) 0.02575(14) 0.04328(17) -0.00403(11) 0.00259(12) -0.00108(10)
Ag3 0.03374(15) 0.02617(14) 0.03995(16) 0.00225(11) 0.00696(12) 0.00633(10)
Ag4 0.03519(15) 0.02572(14) 0.04206(16) -0.00501(11) 0.01116(12) 0.00554(11)
Ag5 0.03010(14) 0.03953(17) 0.03468(15) -0.00818(12) 0.00167(11) 0.01092(11)
Ag6 0.04341(17) 0.02896(15) 0.04365(17) -0.00482(12) 0.00324(13) 0.01246(12)

loop_
_atom_type_symbol
_atom_type_description
_atom_type_scat_dispersion_real
_atom_type_scat_dispersion_imag
_atom_type_scat_source
C C 0.0181 0.0091 'International Tables Vol C Tables 4.2.6.8 and 6.1.1.4'
H H 0.0000 0.0000 'International Tables Vol C Tables 4.2.6.8 and 6.1.1.4'
N N 0.0311 0.0180 'International Tables Vol C Tables 4.2.6.8 and 6.1.1.4'
O O 0.0492 0.0322 'International Tables Vol C Tables 4.2.6.8 and 6.1.1.4'
P P 0.2955 0.4335 'International Tables Vol C Tables 4.2.6.8 and 6.1.1.4'
Ag Ag 0.1306 4.2820 'International Tables Vol C Tables 4.2.6.8 and 6.1.1.4'

loop_
_geom_angle_atom_site_label_1
_geom_angle_atom_site_label_2
_geom_angle_atom_site_label_3
_geom_angle
_geom_angle_site_symmetry_1
_geom_angle_site_symmetry_3
C2 C1 C6 110.4(3) . .
C2 C1 P1 109.8(3) . .
C6 C1 P1 109.3(3) . .
C2 C1 H1 109.1 . .
C6 C1 H1 109.1 . .
P1 C1 H1 109.1 . .
C3 C2 C1 111.8(3) . .
C3 C2 H2A 109.3 . .
C1 C2 H2A 109.3 . .
C3 C2 H2B 109.3 . .
C1 C2 H2B 109.3 . .
H2A C2 H2B 107.9 . .
C2 C3 C4 111.8(3) . .
C2 C3 H3A 109.3 . .
C4 C3 H3A 109.3 . .
C2 C3 H3B 109.3 . .
C4 C3 H3B 109.3 . .
H3A C3 H3B 107.9 . .
C3 C4 C5 110.2(4) . .
C3 C4 H4A 109.6 . .
C5 C4 H4A 109.6 . .
C3 C4 H4B 109.6 . .
C5 C4 H4B 109.6 . .
H4A C4 H4B 108.1 . .
C4 C5 C6 111.1(4) . .
C4 C5 H5A 109.4 . .
C6 C5 H5A 109.4 . .
C4 C5 H5B 109.4 . .
C6 C5 H5B 109.4 . .
H5A C5 H5B 108.0 . .
C5 C6 C1 111.1(3) . .
C5 C6 H6A 109.4 . .
C1 C6 H6A 109.4 . .
C5 C6 H6B 109.4 . .
C1 C6 H6B 109.4 . .
H6A C6 H6B 108.0 . .
C12 C7 C8 110.1(4) . .
C12 C7 P1 110.9(3) . .
C8 C7 P1 114.3(3) . .
C12 C7 H7 107.1 . .
C8 C7 H7 107.1 . .
P1 C7 H7 107.1 . .
C9 C8 C7 111.5(5) . .
C9 C8 H8A 109.3 . .
C7 C8 H8A 109.3 . .
C9 C8 H8B 109.3 . .
C7 C8 H8B 109.3 . .
H8A C8 H8B 108.0 . .
C10 C9 C8 112.3(5) . .
C10 C9 H9A 109.2 . .
C8 C9 H9A 109.2 . .
C10 C9 H9B 109.2 . .
C8 C9 H9B 109.2 . .
H9A C9 H9B 107.9 . .
C9 C10 C11 109.8(5) . .
C9 C10 H10A 109.7 . .
C11 C10 H10A 109.7 . .
C9 C10 H10B 109.7 . .
C11 C10 H10B 109.7 . .
H10A C10 H10B 108.2 . .
C12 C11 C10 109.3(5) . .
C12 C11 H11A 109.8 . .
C10 C11 H11A 109.8 . .
C12 C11 H11B 109.8 . .
C10 C11 H11B 109.8 . .
H11A C11 H11B 108.3 . .
C7 C12 C11 112.2(5) . .
C7 C12 H12A 109.2 . .
C11 C12 H12A 109.2 . .
C7 C12 H12B 109.2 . .
C11 C12 H12B 109.2 . .
H12A C12 H12B 107.9 . .
P2 C13 P1 112.2(2) . .
P2 C13 H13A 109.2 . .
P1 C13 H13A 109.2 . .
P2 C13 H13B 109.2 . .
P1 C13 H13B 109.2 . .
H13A C13 H13B 107.9 . .
C19 C14 C15 110.7(3) . .
C19 C14 P2 115.6(3) . .
C15 C14 P2 112.1(3) . .
C19 C14 H14 105.9 . .
C15 C14 H14 105.9 . .
P2 C14 H14 105.9 . .
C16 C15 C14 111.0(4) . .
C16 C15 H15A 109.4 . .
C14 C15 H15A 109.4 . .
C16 C15 H15B 109.4 . .
C14 C15 H15B 109.4 . .
H15A C15 H15B 108.0 . .
C17 C16 C15 111.4(4) . .
C17 C16 H16A 109.3 . .
C15 C16 H16A 109.3 . .
C17 C16 H16B 109.3 . .
C15 C16 H16B 109.3 . .
H16A C16 H16B 108.0 . .
C16 C17 C18 111.7(4) . .
C16 C17 H17A 109.3 . .
C18 C17 H17A 109.3 . .
C16 C17 H17B 109.3 . .
C18 C17 H17B 109.3 . .
H17A C17 H17B 107.9 . .
C17 C18 C19 111.1(4) . .
C17 C18 H18A 109.4 . .
C19 C18 H18A 109.4 . .
C17 C18 H18B 109.4 . .
C19 C18 H18B 109.4 . .
H18A C18 H18B 108.0 . .
C18 C19 C14 110.2(4) . .
C18 C19 H19A 109.6 . .
C14 C19 H19A 109.6 . .
C18 C19 H19B 109.6 . .
C14 C19 H19B 109.6 . .
H19A C19 H19B 108.1 . .
C21 C20 C25 111.4(4) . .
C21 C20 P2 110.8(3) . .
C25 C20 P2 110.4(3) . .
C21 C20 H20 108.0 . .
C25 C20 H20 108.0 . .
P2 C20 H20 108.0 . .
C20 C21 C22 110.4(4) . .
C20 C21 H21A 109.6 . .
C22 C21 H21A 109.6 . .
C20 C21 H21B 109.6 . .
C22 C21 H21B 109.6 . .
H21A C21 H21B 108.1 . .
C23 C22 C21 112.1(4) . .
C23 C22 H22A 109.2 . .
C21 C22 H22A 109.2 . .
C23 C22 H22B 109.2 . .
C21 C22 H22B 109.2 . .
H22A C22 H22B 107.9 . .
C22 C23 C24 110.2(4) . .
C22 C23 H23A 109.6 . .
C24 C23 H23A 109.6 . .
C22 C23 H23B 109.6 . .
C24 C23 H23B 109.6 . .
H23A C23 H23B 108.1 . .
C23 C24 C25 111.0(5) . .
C23 C24 H24A 109.4 . .
C25 C24 H24A 109.4 . .
C23 C24 H24B 109.4 . .
C25 C24 H24B 109.4 . .
H24A C24 H24B 108.0 . .
C20 C25 C24 110.2(4) . .
C20 C25 H25A 109.6 . .
C24 C25 H25A 109.6 . .
C20 C25 H25B 109.6 . .
C24 C25 H25B 109.6 . .
H25A C25 H25B 108.1 . .
O2 C26 O1 128.8(5) . .
O2 C26 H 117(4) . .
O1 C26 H 114(4) . .
C28 C27 C32 110.4(4) . .
C28 C27 P3 114.9(3) . .
C32 C27 P3 110.6(3) . .
C28 C27 H27 106.9 . .
C32 C27 H27 106.9 . .
P3 C27 H27 106.9 . .
C27 C28 C29 110.1(4) . .
C27 C28 H28A 109.6 . .
C29 C28 H28A 109.6 . .
C27 C28 H28B 109.6 . .
C29 C28 H28B 109.6 . .
H28A C28 H28B 108.2 . .
C30 C29 C28 111.1(5) . .
C30 C29 H29A 109.4 . .
C28 C29 H29A 109.4 . .
C30 C29 H29B 109.4 . .
C28 C29 H29B 109.4 . .
H29A C29 H29B 108.0 . .
C31 C30 C29 111.3(5) . .
C31 C30 H30A 109.4 . .
C29 C30 H30A 109.4 . .
C31 C30 H30B 109.4 . .
C29 C30 H30B 109.4 . .
H30A C30 H30B 108.0 . .
C30 C31 C32 111.8(4) . .
C30 C31 H31A 109.3 . .
C32 C31 H31A 109.3 . .
C30 C31 H31B 109.3 . .
C32 C31 H31B 109.3 . .
H31A C31 H31B 107.9 . .
C31 C32 C27 110.8(4) . .
C31 C32 H32A 109.5 . .
C27 C32 H32A 109.5 . .
C31 C32 H32B 109.5 . .
C27 C32 H32B 109.5 . .
H32A C32 H32B 108.1 . .
C34 C33 C38 110.5(4) . .
C34 C33 P3 111.8(3) . .
C38 C33 P3 108.4(3) . .
C34 C33 H33 108.7 . .
C38 C33 H33 108.7 . .
P3 C33 H33 108.7 . .
C33 C34 C35 110.6(4) . .
C33 C34 H34A 109.5 . .
C35 C34 H34A 109.5 . .
C33 C34 H34B 109.5 . .
C35 C34 H34B 109.5 . .
H34A C34 H34B 108.1 . .
C36 C35 C34 111.3(4) . .
C36 C35 H35A 109.4 . .
C34 C35 H35A 109.4 . .
C36 C35 H35B 109.4 . .
C34 C35 H35B 109.4 . .
H35A C35 H35B 108.0 . .
C37 C36 C35 110.3(5) . .
C37 C36 H36A 109.6 . .
C35 C36 H36A 109.6 . .
C37 C36 H36B 109.6 . .
C35 C36 H36B 109.6 . .
H36A C36 H36B 108.1 . .
C36 C37 C38 111.0(4) . .
C36 C37 H37A 109.4 . .
C38 C37 H37A 109.4 . .
C36 C37 H37B 109.4 . .
C38 C37 H37B 109.4 . .
H37A C37 H37B 108.0 . .
C37 C38 C33 112.7(4) . .
C37 C38 H38A 109.0 . .
C33 C38 H38A 109.0 . .
C37 C38 H38B 109.0 . .
C33 C38 H38B 109.0 . .
H38A C38 H38B 107.8 . .
P3 C39 P4 116.3(2) . .
P3 C39 H39A 108.2 . .
P4 C39 H39A 108.2 . .
P3 C39 H39B 108.2 . .
P4 C39 H39B 108.2 . .
H39A C39 H39B 107.4 . .
C41 C40 C45 111.0(3) . .
C41 C40 P4 110.9(3) . .
C45 C40 P4 114.3(3) . .
C41 C40 H40 106.7 . .
C45 C40 H40 106.7 . .
P4 C40 H40 106.7 . .
C40 C41 C42 111.1(4) . .
C40 C41 H41A 109.4 . .
C42 C41 H41A 109.4 . .
C40 C41 H41B 109.4 . .
C42 C41 H41B 109.4 . .
H41A C41 H41B 108.0 . .
C43 C42 C41 110.9(3) . .
C43 C42 H42A 109.5 . .
C41 C42 H42A 109.5 . .
C43 C42 H42B 109.5 . .
C41 C42 H42B 109.5 . .
H42A C42 H42B 108.0 . .
C42 C43 C44 111.1(4) . .
C42 C43 H43A 109.4 . .
C44 C43 H43A 109.4 . .
C42 C43 H43B 109.4 . .
C44 C43 H43B 109.4 . .
H43A C43 H43B 108.0 . .
C45 C44 C43 111.0(3) . .
C45 C44 H44A 109.4 . .
C43 C44 H44A 109.4 . .
C45 C44 H44B 109.4 . .
C43 C44 H44B 109.4 . .
H44A C44 H44B 108.0 . .
C44 C45 C40 110.9(3) . .
C44 C45 H45A 109.5 . .
C40 C45 H45A 109.5 . .
C44 C45 H45B 109.5 . .
C40 C45 H45B 109.5 . .
H45A C45 H45B 108.0 . .
C47 C46 C51 110.0(3) . .
C47 C46 P4 110.4(3) . .
C51 C46 P4 110.7(3) . .
C47 C46 H46 108.6 . .
C51 C46 H46 108.6 . .
P4 C46 H46 108.6 . .
C48 C47 C46 111.8(4) . .
C48 C47 H47A 109.3 . .
C46 C47 H47A 109.3 . .
C48 C47 H47B 109.3 . .
C46 C47 H47B 109.3 . .
H47A C47 H47B 107.9 . .
C47 C48 C49 111.4(4) . .
C47 C48 H48A 109.3 . .
C49 C48 H48A 109.3 . .
C47 C48 H48B 109.3 . .
C49 C48 H48B 109.3 . .
H48A C48 H48B 108.0 . .
C50 C49 C48 110.5(4) . .
C50 C49 H49A 109.6 . .
C48 C49 H49A 109.6 . .
C50 C49 H49B 109.6 . .
C48 C49 H49B 109.6 . .
H49A C49 H49B 108.1 . .
C49 C50 C51 111.1(4) . .
C49 C50 H50A 109.4 . .
C51 C50 H50A 109.4 . .
C49 C50 H50B 109.4 . .
C51 C50 H50B 109.4 . .
H50A C50 H50B 108.0 . .
C50 C51 C46 110.7(3) . .
C50 C51 H51A 109.5 . .
C46 C51 H51A 109.5 . .
C50 C51 H51B 109.5 . .
C46 C51 H51B 109.5 . .
H51A C51 H51B 108.1 . .
C57 C52 C53 110.0(3) . .
C57 C52 P5 110.4(3) . .
C53 C52 P5 109.3(3) . .
C57 C52 H52 109.0 . .
C53 C52 H52 109.0 . .
P5 C52 H52 109.0 . .
C54 C53 C52 111.8(4) . .
C54 C53 H53A 109.3 . .
C52 C53 H53A 109.3 . .
C54 C53 H53B 109.3 . .
C52 C53 H53B 109.3 . .
H53A C53 H53B 107.9 . .
C55 C54 C53 111.1(4) . .
C55 C54 H54A 109.4 . .
C53 C54 H54A 109.4 . .
C55 C54 H54B 109.4 . .
C53 C54 H54B 109.4 . .
H54A C54 H54B 108.0 . .
C54 C55 C56 110.2(4) . .
C54 C55 H55A 109.6 . .
C56 C55 H55A 109.6 . .
C54 C55 H55B 109.6 . .
C56 C55 H55B 109.6 . .
H55A C55 H55B 108.1 . .
C55 C56 C57 111.7(4) . .
C55 C56 H56A 109.3 . .
C57 C56 H56A 109.3 . .
C55 C56 H56B 109.3 . .
C57 C56 H56B 109.3 . .
H56A C56 H56B 107.9 . .
C52 C57 C56 111.8(4) . .
C52 C57 H57A 109.2 . .
C56 C57 H57A 109.2 . .
C52 C57 H57B 109.2 . .
C56 C57 H57B 109.2 . .
H57A C57 H57B 107.9 . .
C59 C58 C63 111.1(3) . .
C59 C58 P5 113.0(3) . .
C63 C58 P5 116.1(3) . .
C59 C58 H58 105.2 . .
C63 C58 H58 105.2 . .
P5 C58 H58 105.2 . .
C60 C59 C58 110.8(4) . .
C60 C59 H59A 109.5 . .
C58 C59 H59A 109.5 . .
C60 C59 H59B 109.5 . .
C58 C59 H59B 109.5 . .
H59A C59 H59B 108.1 . .
C59 C60 C61 111.3(4) . .
C59 C60 H60A 109.4 . .
C61 C60 H60A 109.4 . .
C59 C60 H60B 109.4 . .
C61 C60 H60B 109.4 . .
H60A C60 H60B 108.0 . .
C60 C61 C62 112.5(4) . .
C60 C61 H61A 109.1 . .
C62 C61 H61A 109.1 . .
C60 C61 H61B 109.1 . .
C62 C61 H61B 109.1 . .
H61A C61 H61B 107.8 . .
C63 C62 C61 111.5(4) . .
C63 C62 H62A 109.3 . .
C61 C62 H62A 109.3 . .
C63 C62 H62B 109.3 . .
C61 C62 H62B 109.3 . .
H62A C62 H62B 108.0 . .
C62 C63 C58 110.2(4) . .
C62 C63 H63A 109.6 . .
C58 C63 H63A 109.6 . .
C62 C63 H63B 109.6 . .
C58 C63 H63B 109.6 . .
H63A C63 H63B 108.1 . .
P6 C64 P5 113.6(2) . .
P6 C64 H64A 108.9 . .
P5 C64 H64A 108.9 . .
P6 C64 H64B 108.9 . .
P5 C64 H64B 108.9 . .
H64A C64 H64B 107.7 . .
C70 C65 C66 110.8(3) . .
C70 C65 P6 110.7(3) . .
C66 C65 P6 108.7(3) . .
C70 C65 H65 108.9 . .
C66 C65 H65 108.9 . .
P6 C65 H65 108.9 . .
C67 C66 C65 112.0(4) . .
C67 C66 H66A 109.2 . .
C65 C66 H66A 109.2 . .
C67 C66 H66B 109.2 . .
C65 C66 H66B 109.2 . .
H66A C66 H66B 107.9 . .
C66 C67 C68 111.1(4) . .
C66 C67 H67A 109.4 . .
C68 C67 H67A 109.4 . .
C66 C67 H67B 109.4 . .
C68 C67 H67B 109.4 . .
H67A C67 H67B 108.0 . .
C69 C68 C67 110.7(4) . .
C69 C68 H68A 109.5 . .
C67 C68 H68A 109.5 . .
C69 C68 H68B 109.5 . .
C67 C68 H68B 109.5 . .
H68A C68 H68B 108.1 . .
C68 C69 C70 111.5(4) . .
C68 C69 H69A 109.3 . .
C70 C69 H69A 109.3 . .
C68 C69 H69B 109.3 . .
C70 C69 H69B 109.3 . .
H69A C69 H69B 108.0 . .
C69 C70 C65 111.5(4) . .
C69 C70 H70A 109.3 . .
C65 C70 H70A 109.3 . .
C69 C70 H70B 109.3 . .
C65 C70 H70B 109.3 . .
H70A C70 H70B 108.0 . .
C72 C71 C76 111.9(3) . .
C72 C71 P6 114.7(3) . .
C76 C71 P6 112.2(3) . .
C72 C71 H71 105.7 . .
C76 C71 H71 105.7 . .
P6 C71 H71 105.7 . .
C73 C72 C71 111.2(4) . .
C73 C72 H72A 109.4 . .
C71 C72 H72A 109.4 . .
C73 C72 H72B 109.4 . .
C71 C72 H72B 109.4 . .
H72A C72 H72B 108.0 . .
C74 C73 C72 110.7(4) . .
C74 C73 H73A 109.5 . .
C72 C73 H73A 109.5 . .
C74 C73 H73B 109.5 . .
C72 C73 H73B 109.5 . .
H73A C73 H73B 108.1 . .
C75 C74 C73 110.9(5) . .
C75 C74 H74A 109.5 . .
C73 C74 H74A 109.5 . .
C75 C74 H74B 109.5 . .
C73 C74 H74B 109.5 . .
H74A C74 H74B 108.0 . .
C74 C75 C76 112.2(5) . .
C74 C75 H75A 109.2 . .
C76 C75 H75A 109.2 . .
C74 C75 H75B 109.2 . .
C76 C75 H75B 109.2 . .
H75A C75 H75B 107.9 . .
C75 C76 C71 110.2(4) . .
C75 C76 H76A 109.6 . .
C71 C76 H76A 109.6 . .
C75 C76 H76B 109.6 . .
C71 C76 H76B 109.6 . .
H76A C76 H76B 108.1 . .
O5 N1 O4 121.0(3) . .
O5 N1 O3 121.1(3) . .
O4 N1 O3 117.8(3) . .
O8 N2 O6 119.3(5) . .
O8 N2 O7 126.4(5) . .
O6 N2 O7 114.2(5) . .
O10 N3 O11 124.7(5) . .
O10 N3 O9 118.0(4) . .
O11 N3 O9 117.3(4) . .
O14 N4 O13 123.5(5) . .
O14 N4 O12 117.6(4) . .
O13 N4 O12 118.8(4) . .
O16 N5 O17 123.5(6) . .
O16 N5 O15 120.0(5) . .
O17 N5 O15 116.5(4) . .
C26 O1 Ag1 120.2(3) . .
C26 O1 Ag1 135.8(3) . 3_546
Ag1 O1 Ag1 102.89(13) . 3_546
C26 O2 Ag2 129.0(4) . .
N1 O3 Ag2 98.1(2) . .
N1 O4 Ag2 92.6(2) . .
N2 O6 Ag3 118.5(3) . .
N2 O6 Ag6 106.8(3) . .
Ag3 O6 Ag6 127.42(15) . .
N3 O9 Ag5 113.5(3) . .
N3 O9 Ag3 108.0(2) . .
Ag5 O9 Ag3 138.21(15) . .
N4 O12 Ag6 109.1(3) . .
N4 O12 Ag4 109.5(3) . .
Ag6 O12 Ag4 141.16(16) . .
N5 O15 Ag4 103.8(3) . .
N5 O15 Ag5 124.3(3) . .
Ag4 O15 Ag5 118.71(19) . .
C1 P1 C13 106.20(17) . .
C1 P1 C7 107.33(19) . .
C13 P1 C7 104.4(2) . .
C1 P1 Ag1 109.89(12) . .
C13 P1 Ag1 110.75(13) . .
C7 P1 Ag1 117.59(15) . .
C13 P2 C20 102.84(18) . .
C13 P2 C14 104.15(18) . .
C20 P2 C14 106.32(18) . .
C13 P2 Ag2 109.65(13) . .
C20 P2 Ag2 118.11(15) . .
C14 P2 Ag2 114.32(14) . .
C33 P3 C39 103.47(18) . .
C33 P3 C27 107.51(19) . .
C39 P3 C27 103.03(19) . .
C33 P3 Ag3 111.22(13) . .
C39 P3 Ag3 116.33(12) . .
C27 P3 Ag3 114.29(14) . .
C46 P4 C40 105.95(17) . .
C46 P4 C39 103.31(17) . .
C40 P4 C39 103.48(17) . .
C46 P4 Ag4 110.47(12) . .
C40 P4 Ag4 113.37(12) . .
C39 P4 Ag4 119.04(12) . .
C64 P5 C52 103.71(17) . .
C64 P5 C58 103.34(18) . .
C52 P5 C58 109.86(18) . .
C64 P5 Ag5 113.59(12) . .
C52 P5 Ag5 112.72(13) . .
C58 P5 Ag5 112.88(14) . .
C64 P6 C71 103.34(18) . .
C64 P6 C65 103.19(17) . .
C71 P6 C65 109.15(17) . .
C64 P6 Ag6 115.36(13) . .
C71 P6 Ag6 111.49(13) . .
C65 P6 Ag6 113.51(12) . .
O1 Ag1 P1 162.80(9) . .
O1 Ag1 O1 77.11(13) . 3_546
P1 Ag1 O1 120.07(8) . 3_546
O1 Ag1 Ag2 80.17(9) . .
P1 Ag1 Ag2 85.72(2) . .
O1 Ag1 Ag2 135.74(8) 3_546 .
O2 Ag2 P2 139.22(10) . .
O2 Ag2 O3 84.15(14) . .
P2 Ag2 O3 133.31(10) . .
O2 Ag2 O4 82.01(14) . .
P2 Ag2 O4 131.15(8) . .
O3 Ag2 O4 51.39(10) . .
O2 Ag2 Ag1 70.36(10) . .
P2 Ag2 Ag1 73.22(2) . .
O3 Ag2 Ag1 153.45(9) . .
O4 Ag2 Ag1 115.42(7) . .
O6 Ag3 P3 160.55(10) . .
O6 Ag3 O9 75.35(12) . .
P3 Ag3 O9 122.90(9) . .
O6 Ag3 Ag4 94.03(10) . .
P3 Ag3 Ag4 84.17(2) . .
O9 Ag3 Ag4 78.61(8) . .
O15 Ag4 P4 145.28(11) . .
O15 Ag4 O12 82.26(15) . .
P4 Ag4 O12 128.77(12) . .
O15 Ag4 Ag3 89.64(10) . .
P4 Ag4 Ag3 82.81(2) . .
O12 Ag4 Ag3 79.24(9) . .
O9 Ag5 P5 154.96(10) . .
O9 Ag5 O15 77.29(13) . .
P5 Ag5 O15 127.28(10) . .
O9 Ag5 Ag6 75.48(9) . .
P5 Ag5 Ag6 91.74(2) . .
O15 Ag5 Ag6 104.16(11) . .
O12 Ag6 P6 134.50(12) . .
O12 Ag6 O6 81.02(13) . .
P6 Ag6 O6 137.65(10) . .
O12 Ag6 Ag5 71.71(11) . .
P6 Ag6 Ag5 80.15(2) . .
O6 Ag6 Ag5 95.24(8) . .

loop_
_geom_bond_atom_site_label_1
_geom_bond_atom_site_label_2
_geom_bond_distance
_geom_bond_site_symmetry_2
C1 C2 1.534(5) .
C1 C6 1.540(5) .
C1 P1 1.840(4) .
C1 H1 0.9800 .
C2 C3 1.517(5) .
C2 H2A 0.9700 .
C2 H2B 0.9700 .
C3 C4 1.519(6) .
C3 H3A 0.9700 .
C3 H3B 0.9700 .
C4 C5 1.523(6) .
C4 H4A 0.9700 .
C4 H4B 0.9700 .
C5 C6 1.531(6) .
C5 H5A 0.9700 .
C5 H5B 0.9700 .
C6 H6A 0.9700 .
C6 H6B 0.9700 .
C7 C12 1.498(7) .
C7 C8 1.533(6) .
C7 P1 1.848(4) .
C7 H7 0.9800 .
C8 C9 1.528(7) .
C8 H8A 0.9700 .
C8 H8B 0.9700 .
C9 C10 1.485(9) .
C9 H9A 0.9700 .
C9 H9B 0.9700 .
C10 C11 1.553(10) .
C10 H10A 0.9700 .
C10 H10B 0.9700 .
C11 C12 1.526(8) .
C11 H11A 0.9700 .
C11 H11B 0.9700 .
C12 H12A 0.9700 .
C12 H12B 0.9700 .
C13 P2 1.845(4) .
C13 P1 1.847(4) .
C13 H13A 0.9700 .
C13 H13B 0.9700 .
C14 C19 1.532(6) .
C14 C15 1.543(5) .
C14 P2 1.851(4) .
C14 H14 0.9800 .
C15 C16 1.531(6) .
C15 H15A 0.9700 .
C15 H15B 0.9700 .
C16 C17 1.515(8) .
C16 H16A 0.9700 .
C16 H16B 0.9700 .
C17 C18 1.523(8) .
C17 H17A 0.9700 .
C17 H17B 0.9700 .
C18 C19 1.528(6) .
C18 H18A 0.9700 .
C18 H18B 0.9700 .
C19 H19A 0.9700 .
C19 H19B 0.9700 .
C20 C21 1.531(6) .
C20 C25 1.531(6) .
C20 P2 1.847(4) .
C20 H20 0.9800 .
C21 C22 1.538(7) .
C21 H21A 0.9700 .
C21 H21B 0.9700 .
C22 C23 1.514(9) .
C22 H22A 0.9700 .
C22 H22B 0.9700 .
C23 C24 1.519(9) .
C23 H23A 0.9700 .
C23 H23B 0.9700 .
C24 C25 1.532(7) .
C24 H24A 0.9700 .
C24 H24B 0.9700 .
C25 H25A 0.9700 .
C25 H25B 0.9700 .
C26 O2 1.212(7) .
C26 O1 1.269(6) .
C26 H 1.11(8) .
C27 C28 1.530(6) .
C27 C32 1.539(6) .
C27 P3 1.844(4) .
C27 H27 0.9800 .
C28 C29 1.540(6) .
C28 H28A 0.9700 .
C28 H28B 0.9700 .
C29 C30 1.529(9) .
C29 H29A 0.9700 .
C29 H29B 0.9700 .
C30 C31 1.511(8) .
C30 H30A 0.9700 .
C30 H30B 0.9700 .
C31 C32 1.538(7) .
C31 H31A 0.9700 .
C31 H31B 0.9700 .
C32 H32A 0.9700 .
C32 H32B 0.9700 .
C33 C34 1.531(6) .
C33 C38 1.549(6) .
C33 P3 1.839(4) .
C33 H33 0.9800 .
C34 C35 1.531(7) .
C34 H34A 0.9700 .
C34 H34B 0.9700 .
C35 C36 1.521(9) .
C35 H35A 0.9700 .
C35 H35B 0.9700 .
C36 C37 1.517(8) .
C36 H36A 0.9700 .
C36 H36B 0.9700 .
C37 C38 1.519(6) .
C37 H37A 0.9700 .
C37 H37B 0.9700 .
C38 H38A 0.9700 .
C38 H38B 0.9700 .
C39 P3 1.841(4) .
C39 P4 1.846(4) .
C39 H39A 0.9700 .
C39 H39B 0.9700 .
C40 C41 1.528(5) .
C40 C45 1.532(5) .
C40 P4 1.843(4) .
C40 H40 0.9800 .
C41 C42 1.536(6) .
C41 H41A 0.9700 .
C41 H41B 0.9700 .
C42 C43 1.523(7) .
C42 H42A 0.9700 .
C42 H42B 0.9700 .
C43 C44 1.527(6) .
C43 H43A 0.9700 .
C43 H43B 0.9700 .
C44 C45 1.524(5) .
C44 H44A 0.9700 .
C44 H44B 0.9700 .
C45 H45A 0.9700 .
C45 H45B 0.9700 .
C46 C47 1.532(5) .
C46 C51 1.542(5) .
C46 P4 1.842(4) .
C46 H46 0.9800 .
C47 C48 1.517(6) .
C47 H47A 0.9700 .
C47 H47B 0.9700 .
C48 C49 1.532(7) .
C48 H48A 0.9700 .
C48 H48B 0.9700 .
C49 C50 1.517(7) .
C49 H49A 0.9700 .
C49 H49B 0.9700 .
C50 C51 1.533(6) .
C50 H50A 0.9700 .
C50 H50B 0.9700 .
C51 H51A 0.9700 .
C51 H51B 0.9700 .
C52 C57 1.525(5) .
C52 C53 1.542(5) .
C52 P5 1.846(4) .
C52 H52 0.9800 .
C53 C54 1.534(6) .
C53 H53A 0.9700 .
C53 H53B 0.9700 .
C54 C55 1.521(7) .
C54 H54A 0.9700 .
C54 H54B 0.9700 .
C55 C56 1.522(7) .
C55 H55A 0.9700 .
C55 H55B 0.9700 .
C56 C57 1.525(6) .
C56 H56A 0.9700 .
C56 H56B 0.9700 .
C57 H57A 0.9700 .
C57 H57B 0.9700 .
C58 C59 1.526(6) .
C58 C63 1.534(6) .
C58 P5 1.849(4) .
C58 H58 0.9800 .
C59 C60 1.526(7) .
C59 H59A 0.9700 .
C59 H59B 0.9700 .
C60 C61 1.526(8) .
C60 H60A 0.9700 .
C60 H60B 0.9700 .
C61 C62 1.535(8) .
C61 H61A 0.9700 .
C61 H61B 0.9700 .
C62 C63 1.532(6) .
C62 H62A 0.9700 .
C62 H62B 0.9700 .
C63 H63A 0.9700 .
C63 H63B 0.9700 .
C64 P6 1.837(4) .
C64 P5 1.843(4) .
C64 H64A 0.9700 .
C64 H64B 0.9700 .
C65 C70 1.535(5) .
C65 C66 1.537(5) .
C65 P6 1.848(4) .
C65 H65 0.9800 .
C66 C67 1.525(6) .
C66 H66A 0.9700 .
C66 H66B 0.9700 .
C67 C68 1.529(7) .
C67 H67A 0.9700 .
C67 H67B 0.9700 .
C68 C69 1.519(7) .
C68 H68A 0.9700 .
C68 H68B 0.9700 .
C69 C70 1.526(6) .
C69 H69A 0.9700 .
C69 H69B 0.9700 .
C70 H70A 0.9700 .
C70 H70B 0.9700 .
C71 C72 1.530(6) .
C71 C76 1.538(5) .
C71 P6 1.843(4) .
C71 H71 0.9800 .
C72 C73 1.525(6) .
C72 H72A 0.9700 .
C72 H72B 0.9700 .
C73 C74 1.518(8) .
C73 H73A 0.9700 .
C73 H73B 0.9700 .
C74 C75 1.515(10) .
C74 H74A 0.9700 .
C74 H74B 0.9700 .
C75 C76 1.529(6) .
C75 H75A 0.9700 .
C75 H75B 0.9700 .
C76 H76A 0.9700 .
C76 H76B 0.9700 .
N1 O5 1.233(5) .
N1 O4 1.256(5) .
N1 O3 1.257(5) .
N2 O8 1.204(6) .
N2 O6 1.277(6) .
N2 O7 1.281(7) .
N3 O10 1.216(6) .
N3 O11 1.232(5) .
N3 O9 1.280(5) .
N4 O14 1.218(6) .
N4 O13 1.231(6) .
N4 O12 1.275(5) .
N5 O16 1.217(6) .
N5 O17 1.235(7) .
N5 O15 1.257(6) .
O1 Ag1 2.161(3) .
O1 Ag1 2.485(3) 3_546
O2 Ag2 2.288(4) .
O3 Ag2 2.423(3) .
O4 Ag2 2.536(3) .
O6 Ag3 2.217(3) .
O6 Ag6 2.362(3) .
O9 Ag5 2.236(3) .
O9 Ag3 2.462(3) .
O12 Ag6 2.324(4) .
O12 Ag4 2.367(3) .
O15 Ag4 2.333(4) .
O15 Ag5 2.379(4) .
P1 Ag1 2.3364(9) .
P2 Ag2 2.3591(10) .
P3 Ag3 2.3473(10) .
P4 Ag4 2.3380(9) .
P5 Ag5 2.3368(9) .
P6 Ag6 2.3255(9) .
Ag1 O1 2.485(3) 3_546
Ag1 Ag2 3.2294(4) .
Ag3 Ag4 3.3148(4) .
Ag5 Ag6 3.1892(4) .

loop_
_geom_torsion_atom_site_label_1
_geom_torsion_atom_site_label_2
_geom_torsion_atom_site_label_3
_geom_torsion_atom_site_label_4
_geom_torsion
_geom_torsion_site_symmetry_4
C6 C1 C2 C3 -54.0(4) .
P1 C1 C2 C3 -174.6(3) .
C1 C2 C3 C4 55.7(5) .
C2 C3 C4 C5 -56.7(5) .
C3 C4 C5 C6 57.3(5) .
C4 C5 C6 C1 -56.8(5) .
C2 C1 C6 C5 54.5(4) .
P1 C1 C6 C5 175.4(3) .
C12 C7 C8 C9 53.6(6) .
P1 C7 C8 C9 179.1(4) .
C7 C8 C9 C10 -55.3(7) .
C8 C9 C10 C11 56.8(8) .
C9 C10 C11 C12 -57.6(7) .
C8 C7 C12 C11 -56.4(6) .
P1 C7 C12 C11 176.1(4) .
C10 C11 C12 C7 58.4(7) .
C19 C14 C15 C16 -55.8(5) .
P2 C14 C15 C16 173.5(3) .
C14 C15 C16 C17 54.6(5) .
C15 C16 C17 C18 -54.9(5) .
C16 C17 C18 C19 56.3(5) .
C17 C18 C19 C14 -57.1(5) .
C15 C14 C19 C18 56.8(5) .
P2 C14 C19 C18 -174.3(3) .
C25 C20 C21 C22 54.5(6) .
P2 C20 C21 C22 177.8(4) .
C20 C21 C22 C23 -54.9(6) .
C21 C22 C23 C24 56.5(7) .
C22 C23 C24 C25 -57.9(7) .
C21 C20 C25 C24 -56.3(6) .
P2 C20 C25 C24 -179.8(4) .
C23 C24 C25 C20 57.9(7) .
C32 C27 C28 C29 -57.6(6) .
P3 C27 C28 C29 176.5(4) .
C27 C28 C29 C30 57.4(7) .
C28 C29 C30 C31 -55.9(7) .
C29 C30 C31 C32 54.8(7) .
C30 C31 C32 C27 -55.2(7) .
C28 C27 C32 C31 56.5(5) .
P3 C27 C32 C31 -175.3(4) .
C38 C33 C34 C35 -53.9(5) .
P3 C33 C34 C35 -174.8(4) .
C33 C34 C35 C36 58.0(6) .
C34 C35 C36 C37 -59.0(6) .
C35 C36 C37 C38 56.7(6) .
C36 C37 C38 C33 -54.4(6) .
C34 C33 C38 C37 53.0(5) .
P3 C33 C38 C37 175.9(3) .
C45 C40 C41 C42 55.5(4) .
P4 C40 C41 C42 -176.3(3) .
C40 C41 C42 C43 -55.6(5) .
C41 C42 C43 C44 56.1(5) .
C42 C43 C44 C45 -56.6(5) .
C43 C44 C45 C40 56.3(5) .
C41 C40 C45 C44 -55.9(4) .
P4 C40 C45 C44 177.8(3) .
C51 C46 C47 C48 55.5(5) .
P4 C46 C47 C48 177.9(3) .
C46 C47 C48 C49 -55.7(6) .
C47 C48 C49 C50 56.0(6) .
C48 C49 C50 C51 -57.0(6) .
C49 C50 C51 C46 57.7(5) .
C47 C46 C51 C50 -56.0(5) .
P4 C46 C51 C50 -178.3(3) .
C57 C52 C53 C54 -54.4(5) .
P5 C52 C53 C54 -175.7(3) .
C52 C53 C54 C55 56.0(5) .
C53 C54 C55 C56 -56.3(6) .
C54 C55 C56 C57 56.7(6) .
C53 C52 C57 C56 54.5(5) .
P5 C52 C57 C56 175.2(3) .
C55 C56 C57 C52 -56.6(6) .
C63 C58 C59 C60 58.1(5) .
P5 C58 C59 C60 -169.3(3) .
C58 C59 C60 C61 -55.4(5) .
C59 C60 C61 C62 53.2(6) .
C60 C61 C62 C63 -53.2(6) .
C61 C62 C63 C58 54.8(5) .
C59 C58 C63 C62 -57.7(5) .
P5 C58 C63 C62 171.3(3) .
C70 C65 C66 C67 53.7(4) .
P6 C65 C66 C67 175.6(3) .
C65 C66 C67 C68 -55.2(5) .
C66 C67 C68 C69 56.3(5) .
C67 C68 C69 C70 -56.9(5) .
C68 C69 C70 C65 56.0(5) .
C66 C65 C70 C69 -53.8(4) .
P6 C65 C70 C69 -174.4(3) .
C76 C71 C72 C73 54.9(5) .
P6 C71 C72 C73 -175.8(3) .
C71 C72 C73 C74 -56.2(6) .
C72 C73 C74 C75 57.1(7) .
C73 C74 C75 C76 -56.9(6) .
C74 C75 C76 C71 54.6(6) .
C72 C71 C76 C75 -53.4(5) .
P6 C71 C76 C75 176.0(4) .
O2 C26 O1 Ag1 -16.9(11) .
O2 C26 O1 Ag1 148.3(6) 3_546
O1 C26 O2 Ag2 -19.8(12) .
O5 N1 O3 Ag2 178.4(3) .
O4 N1 O3 Ag2 -3.1(4) .
O5 N1 O4 Ag2 -178.5(3) .
O3 N1 O4 Ag2 2.9(4) .
O8 N2 O6 Ag3 21.8(6) .
O7 N2 O6 Ag3 -154.9(4) .
O8 N2 O6 Ag6 174.2(4) .
O7 N2 O6 Ag6 -2.5(6) .
O10 N3 O9 Ag5 0.2(6) .
O11 N3 O9 Ag5 179.0(4) .
O10 N3 O9 Ag3 -174.3(5) .
O11 N3 O9 Ag3 4.5(5) .
O14 N4 O12 Ag6 180.0(4) .
O13 N4 O12 Ag6 0.2(6) .
O14 N4 O12 Ag4 -4.5(6) .
O13 N4 O12 Ag4 175.7(4) .
O16 N5 O15 Ag4 -174.8(4) .
O17 N5 O15 Ag4 7.0(6) .
O16 N5 O15 Ag5 45.2(7) .
O17 N5 O15 Ag5 -132.9(5) .
C2 C1 P1 C13 -63.9(3) .
C6 C1 P1 C13 174.8(3) .
C2 C1 P1 C7 -175.0(3) .
C6 C1 P1 C7 63.6(3) .
C2 C1 P1 Ag1 56.0(3) .
C6 C1 P1 Ag1 -65.3(3) .
P2 C13 P1 C1 118.5(2) .
P2 C13 P1 C7 -128.2(2) .
P2 C13 P1 Ag1 -0.8(2) .
C12 C7 P1 C1 176.3(3) .
C8 C7 P1 C1 51.2(4) .
C12 C7 P1 C13 63.9(4) .
C8 C7 P1 C13 -61.3(4) .
C12 C7 P1 Ag1 -59.3(4) .
C8 C7 P1 Ag1 175.6(3) .
P1 C13 P2 C20 177.3(2) .
P1 C13 P2 C14 66.5(2) .
P1 C13 P2 Ag2 -56.2(2) .
C21 C20 P2 C13 60.2(4) .
C25 C20 P2 C13 -175.9(4) .
C21 C20 P2 C14 169.4(3) .
C25 C20 P2 C14 -66.8(4) .
C21 C20 P2 Ag2 -60.6(3) .
C25 C20 P2 Ag2 63.2(4) .
C19 C14 P2 C13 75.6(3) .
C15 C14 P2 C13 -156.2(3) .
C19 C14 P2 C20 -32.6(4) .
C15 C14 P2 C20 95.5(3) .
C19 C14 P2 Ag2 -164.8(3) .
C15 C14 P2 Ag2 -36.6(3) .
C34 C33 P3 C39 -163.7(3) .
C38 C33 P3 C39 74.3(3) .
C34 C33 P3 C27 -55.1(4) .
C38 C33 P3 C27 -177.2(3) .
C34 C33 P3 Ag3 70.7(3) .
C38 C33 P3 Ag3 -51.4(3) .
P4 C39 P3 C33 -97.8(2) .
P4 C39 P3 C27 150.3(2) .
P4 C39 P3 Ag3 24.4(3) .
C28 C27 P3 C33 -51.6(4) .
C32 C27 P3 C33 -177.3(3) .
C28 C27 P3 C39 57.3(4) .
C32 C27 P3 C39 -68.5(3) .
C28 C27 P3 Ag3 -175.6(3) .
C32 C27 P3 Ag3 58.7(3) .
C47 C46 P4 C40 -177.5(3) .
C51 C46 P4 C40 -55.5(3) .
C47 C46 P4 C39 74.1(3) .
C51 C46 P4 C39 -163.9(3) .
C47 C46 P4 Ag4 -54.3(3) .
C51 C46 P4 Ag4 67.7(3) .
C41 C40 P4 C46 -179.6(3) .
C45 C40 P4 C46 -53.2(3) .
C41 C40 P4 C39 -71.2(3) .
C45 C40 P4 C39 55.1(3) .
C41 C40 P4 Ag4 59.1(3) .
C45 C40 P4 Ag4 -174.5(2) .
P3 C39 P4 C46 -104.4(2) .
P3 C39 P4 C40 145.3(2) .
P3 C39 P4 Ag4 18.4(3) .
P6 C64 P5 C52 144.1(2) .
P6 C64 P5 C58 -101.2(2) .
P6 C64 P5 Ag5 21.4(3) .
C57 C52 P5 C64 166.9(3) .
C53 C52 P5 C64 -72.0(3) .
C57 C52 P5 C58 57.0(3) .
C53 C52 P5 C58 178.1(3) .
C57 C52 P5 Ag5 -69.8(3) .
C53 C52 P5 Ag5 51.3(3) .
C59 C58 P5 C64 161.2(3) .
C63 C58 P5 C64 -68.7(3) .
C59 C58 P5 C52 -88.6(3) .
C63 C58 P5 C52 41.5(3) .
C59 C58 P5 Ag5 38.1(3) .
C63 C58 P5 Ag5 168.2(3) .
P5 C64 P6 C71 65.5(3) .
P5 C64 P6 C65 179.2(2) .
P5 C64 P6 Ag6 -56.4(2) .
C72 C71 P6 C64 68.6(3) .
C76 C71 P6 C64 -162.3(3) .
C72 C71 P6 C65 -40.7(3) .
C76 C71 P6 C65 88.4(3) .
C72 C71 P6 Ag6 -166.9(2) .
C76 C71 P6 Ag6 -37.8(3) .
C70 C65 P6 C64 -176.1(3) .
C66 C65 P6 C64 61.9(3) .
C70 C65 P6 C71 -66.7(3) .
C66 C65 P6 C71 171.3(2) .
C70 C65 P6 Ag6 58.3(3) .
C66 C65 P6 Ag6 -63.6(3) .
